data_1508484
loop_
_publ_author_name
'Ishidzu, Ken-ichi'
'Ashizawa, Minoru'
'Watanabe, Masaki'
'Shirahata, Takashi'
'Misaki, Yohji'

_publ_section_title
;
 Synthesis, Structures and Properties of Molecular Conductors Based on
 Bis-Fused Donors Composed of (Thio)Pyran-4-ylidene-1,3-dithiole and
 Tetraselenafulvalene
;
_journal_issue 3
_journal_name_full Crystals
_journal_page_first 1092
_journal_page_last 1107
_journal_paper_doi 10.3390/cryst2031092
_journal_volume 2
_journal_year 2012
_chemical_formula_sum 'C40 H30 Cl2 F12 P2 S10 Se8'
_chemical_formula_weight 1823.76
_chemical_name_systematic
; 
 ? 
;
_space_group_IT_number 2
_symmetry_cell_setting triclinic
_symmetry_space_group_name_Hall '-P 1'
_symmetry_space_group_name_H-M 'P -1'
_atom_sites_solution_hydrogens geom
_atom_sites_solution_primary direct
_atom_sites_solution_secondary difmap
_audit_creation_method SHELXL-97
_cell_angle_alpha 85.39(2)
_cell_angle_beta 88.219(19)
_cell_angle_gamma 79.788(18)
_cell_formula_units_Z 2
_cell_length_a 12.666(3)
_cell_length_b 14.299(4)
_cell_length_c 16.289(5)
_cell_measurement_reflns_used 7617
_cell_measurement_temperature 293
_cell_measurement_theta_max 27.45
_cell_measurement_theta_min 2.99
_cell_volume 2893.6(14)
_computing_cell_refinement CrystalClear
_computing_data_collection 'CrystalClear (Rigaku/MSC Inc., 2006)'
_computing_data_reduction CrystalClear
_computing_molecular_graphics 'CrystalStructure 4.0'
_computing_publication_material 'CrystalStructure 4.0 (Rigaku, 2010)'
_computing_structure_refinement 'SHELXL97 (Sheldrick, 2008)'
_computing_structure_solution SIR97
_diffrn_ambient_temperature 293
_diffrn_detector_area_resol_mean 7.314
_diffrn_measured_fraction_theta_full 0.975
_diffrn_measured_fraction_theta_max 0.975
_diffrn_measurement_device_type 'Rigaku Mercury70'
_diffrn_measurement_method \w
_diffrn_radiation_monochromator graphite
_diffrn_radiation_source 'fine-focus sealed tube'
_diffrn_radiation_type MoK\a
_diffrn_radiation_wavelength 0.71070
_diffrn_reflns_av_R_equivalents 0.0629
_diffrn_reflns_av_sigmaI/netI 0.0709
_diffrn_reflns_limit_h_max 16
_diffrn_reflns_limit_h_min -14
_diffrn_reflns_limit_k_max 18
_diffrn_reflns_limit_k_min -15
_diffrn_reflns_limit_l_max 21
_diffrn_reflns_limit_l_min -21
_diffrn_reflns_number 31475
_diffrn_reflns_theta_full 27.46
_diffrn_reflns_theta_max 27.46
_diffrn_reflns_theta_min 3.02
_exptl_absorpt_coefficient_mu 5.631
_exptl_absorpt_correction_T_max 0.324
_exptl_absorpt_correction_T_min 0.192
_exptl_absorpt_correction_type multi-scan
_exptl_absorpt_process_details
;
'REQAB (Rigaku, 1998)'
;
_exptl_crystal_colour Black
_exptl_crystal_density_diffrn 2.093
_exptl_crystal_density_method 'not measured'
_exptl_crystal_description Plate
_exptl_crystal_F_000 1748
_exptl_crystal_size_max 0.15
_exptl_crystal_size_mid 0.08
_exptl_crystal_size_min 0.01
_refine_diff_density_max 2.322
_refine_diff_density_min -1.220
_refine_diff_density_rms 0.182
_refine_ls_extinction_method none
_refine_ls_goodness_of_fit_ref 0.974
_refine_ls_hydrogen_treatment constr
_refine_ls_matrix_type full
_refine_ls_number_parameters 689
_refine_ls_number_reflns 12916
_refine_ls_number_restraints 265
_refine_ls_restrained_S_all 1.016
_refine_ls_R_factor_all 0.1263
_refine_ls_R_factor_gt 0.0745
_refine_ls_shift/su_max 0.001
_refine_ls_shift/su_mean 0.000
_refine_ls_structure_factor_coef Fsqd
_refine_ls_weighting_details 'calc w=1/[\s^2^(Fo^2^)+(0.1471P)^2^+0.0000P] where P=(Fo^2^+2Fc^2^)/3'
_refine_ls_weighting_scheme calc
_refine_ls_wR_factor_gt 0.2084
_refine_ls_wR_factor_ref 0.2674
_reflns_number_gt 6484
_reflns_number_total 12916
_reflns_threshold_expression >2sigma(I)
_cod_data_source_file rev_misaki_crystals-02-01092-s001_DC217.cif
_cod_data_source_block TM-TPDS-STP_PF6_PhCl_chateigner_1508484
_cod_database_code 1508484

loop_
_symmetry_equiv_pos_as_xyz
'x, y, z'
'-x, -y, -z'

loop_
_atom_site_label
_atom_site_type_symbol
_atom_site_fract_x
_atom_site_fract_y
_atom_site_fract_z
_atom_site_U_iso_or_equiv
_atom_site_adp_type
_atom_site_occupancy
_atom_site_symmetry_multiplicity
_atom_site_calc_flag
_atom_site_refinement_flags
_atom_site_disorder_assembly
_atom_site_disorder_group
Se1 Se 0.01090(6) 0.32572(5) 0.53416(5) 0.0506(2) Uani 1 1 d . . .
Se2 Se 0.19545(6) 0.45503(5) 0.51855(5) 0.0494(2) Uani 1 1 d . . .
Se3 Se -0.08799(6) 0.43599(6) 0.70516(5) 0.0565(2) Uani 1 1 d . . .
Se4 Se 0.09737(6) 0.56000(6) 0.68961(5) 0.0545(2) Uani 1 1 d . . .
S1 S 0.37528(19) 0.10790(17) 0.09749(13) 0.0708(6) Uani 1 1 d . . .
S2 S 0.11436(15) 0.22787(14) 0.37465(12) 0.0495(4) Uani 1 1 d . . .
S3 S 0.28342(15) 0.34678(14) 0.36221(12) 0.0498(4) Uani 1 1 d . . .
S4 S -0.1902(2) 0.54883(18) 0.85452(15) 0.0779(7) Uani 1 1 d . . .
S5 S 0.0052(2) 0.6682(2) 0.84355(16) 0.0853(8) Uani 1 1 d . . .
C1 C 0.2661(6) 0.0872(6) 0.1572(5) 0.064(2) Uani 1 1 d . . .
H1 H 0.2312 0.0390 0.1428 0.077 Uiso 1 1 calc R . .
C2 C 0.4162(6) 0.1973(6) 0.1459(5) 0.063(2) Uani 1 1 d . . .
H2 H 0.4772 0.2196 0.1254 0.076 Uiso 1 1 calc R . .
C3 C 0.2264(6) 0.1348(6) 0.2233(5) 0.0577(19) Uani 1 1 d . . .
H3 H 0.1656 0.1180 0.2498 0.069 Uiso 1 1 calc R . .
C4 C 0.3657(6) 0.2373(5) 0.2115(5) 0.0542(18) Uani 1 1 d . . .
H4 H 0.3931 0.2873 0.2310 0.065 Uiso 1 1 calc R . .
C5 C 0.2722(6) 0.2101(5) 0.2554(4) 0.0503(17) Uani 1 1 d . . .
C6 C 0.2289(5) 0.2559(5) 0.3218(4) 0.0475(16) Uani 1 1 d . . .
C7 C 0.1136(6) 0.3082(5) 0.4492(4) 0.0505(17) Uani 1 1 d . . .
C8 C 0.1917(6) 0.3633(5) 0.4447(4) 0.0468(16) Uani 1 1 d . . .
C9 C 0.0763(6) 0.4206(5) 0.5783(4) 0.0488(16) Uani 1 1 d . . .
C10 C 0.0345(6) 0.4650(5) 0.6475(4) 0.0492(17) Uani 1 1 d . . .
C11 C -0.0818(7) 0.5252(6) 0.7846(5) 0.0584(19) Uani 1 1 d . . .
C12 C -0.0026(7) 0.5786(5) 0.7776(4) 0.059(2) Uani 1 1 d . . .
C13 C -0.1743(11) 0.4433(8) 0.9217(7) 0.128(5) Uani 1 1 d . . .
H13A H -0.1510 0.3890 0.8905 0.192 Uiso 1 1 calc R . .
H13B H -0.2415 0.4378 0.9488 0.192 Uiso 1 1 calc R . .
H13C H -0.1216 0.4461 0.9622 0.192 Uiso 1 1 calc R . .
C14 C 0.1391(8) 0.6864(7) 0.8309(7) 0.095(3) Uani 1 1 d . . .
H14A H 0.1870 0.6270 0.8420 0.142 Uiso 1 1 calc R . .
H14B H 0.1526 0.7312 0.8684 0.142 Uiso 1 1 calc R . .
H14C H 0.1506 0.7110 0.7754 0.142 Uiso 1 1 calc R . .
Se5 Se 0.24374(6) 0.09326(6) 0.57577(5) 0.0554(2) Uani 1 1 d . . .
Se6 Se 0.42287(6) 0.23078(5) 0.55793(5) 0.0504(2) Uani 1 1 d . . .
Se7 Se 0.14076(7) 0.20287(7) 0.74264(6) 0.0706(3) Uani 1 1 d . . .
Se8 Se 0.31632(8) 0.33746(6) 0.72733(6) 0.0652(3) Uani 1 1 d . . .
S6 S 0.5927(2) -0.1029(2) 0.12955(15) 0.0867(8) Uani 1 1 d . . .
S7 S 0.34820(15) -0.00121(13) 0.41629(12) 0.0500(4) Uani 1 1 d . . .
S8 S 0.50986(15) 0.12485(13) 0.39926(12) 0.0484(4) Uani 1 1 d . . .
S9 S 0.0554(3) 0.2744(3) 0.9085(2) 0.1513(18) Uani 1 1 d . . .
S10 S 0.2432(3) 0.4198(2) 0.89469(19) 0.1265(14) Uani 1 1 d . . .
C15 C 0.4904(7) -0.1312(7) 0.1919(6) 0.075(2) Uani 1 1 d . . .
H15 H 0.4559 -0.1795 0.1773 0.089 Uiso 1 1 calc R . .
C16 C 0.6363(7) -0.0177(7) 0.1791(5) 0.075(3) Uani 1 1 d . . .
H16 H 0.6953 0.0063 0.1565 0.090 Uiso 1 1 calc R . .
C17 C 0.4563(7) -0.0878(6) 0.2613(5) 0.060(2) Uani 1 1 d . . .
H17 H 0.3996 -0.1079 0.2914 0.072 Uiso 1 1 calc R . .
C18 C 0.5928(7) 0.0178(6) 0.2482(5) 0.062(2) Uani 1 1 d . . .
H18 H 0.6231 0.0650 0.2696 0.074 Uiso 1 1 calc R . .
C19 C 0.5030(6) -0.0115(5) 0.2916(5) 0.0525(18) Uani 1 1 d . . .
C20 C 0.4566(6) 0.0333(5) 0.3613(4) 0.0512(17) Uani 1 1 d . . .
C21 C 0.3444(5) 0.0805(5) 0.4893(4) 0.0474(16) Uani 1 1 d . . .
C22 C 0.4207(5) 0.1397(5) 0.4820(4) 0.0458(16) Uani 1 1 d . . .
C23 C 0.3018(6) 0.1929(5) 0.6155(5) 0.0544(18) Uani 1 1 d . . .
C24 C 0.2605(6) 0.2386(6) 0.6841(5) 0.0589(19) Uani 1 1 d . . .
C25 C 0.1543(8) 0.2799(8) 0.8296(6) 0.082(3) Uani 1 1 d . . .
C26 C 0.2271(9) 0.3368(7) 0.8242(5) 0.082(3) Uani 1 1 d . . .
C27 C 0.1045(10) 0.1806(11) 0.9695(8) 0.144(6) Uani 1 1 d . . .
H27A H 0.1231 0.1262 0.9377 0.216 Uiso 1 1 calc R . .
H27B H 0.0517 0.1687 1.0107 0.216 Uiso 1 1 calc R . .
H27C H 0.1673 0.1921 0.9957 0.216 Uiso 1 1 calc R . .
C28 C 0.3574(10) 0.3601(9) 0.9469(8) 0.128(5) Uani 1 1 d . . .
H28A H 0.3369 0.3149 0.9885 0.191 Uiso 1 1 calc R . .
H28B H 0.3909 0.4054 0.9723 0.191 Uiso 1 1 calc R . .
H28C H 0.4069 0.3272 0.9086 0.191 Uiso 1 1 calc R . .
P1 P 0.3016(2) 0.8182(2) 1.00807(17) 0.0870(8) Uani 1 1 d . . .
F1 F 0.3081(6) 0.8265(5) 0.9113(4) 0.122(2) Uani 1 1 d . . .
F2 F 0.2671(9) 0.9243(6) 1.0112(7) 0.198(4) Uani 1 1 d . . .
F3 F 0.2978(7) 0.8077(9) 1.1049(4) 0.187(4) Uani 1 1 d . . .
F4 F 0.3415(9) 0.7084(7) 1.0079(7) 0.205(5) Uani 1 1 d . . .
F5 F 0.4231(6) 0.8286(8) 1.0101(5) 0.172(4) Uani 1 1 d . . .
F6 F 0.1867(6) 0.7967(8) 1.0074(5) 0.163(4) Uani 1 1 d . . .
P2 P 0.25035(18) 0.76067(17) 0.55262(16) 0.0707(7) Uani 1 1 d . . .
F7 F 0.1241(4) 0.7763(4) 0.5720(4) 0.111(2) Uani 1 1 d . . .
F8 F 0.2749(5) 0.7675(6) 0.6457(4) 0.126(2) Uani 1 1 d . . .
F9 F 0.3760(4) 0.7458(4) 0.5328(4) 0.106(2) Uani 1 1 d . . .
F10 F 0.2278(7) 0.7533(7) 0.4583(4) 0.151(3) Uani 1 1 d . . .
F11 F 0.2414(5) 0.8721(4) 0.5387(4) 0.114(2) Uani 1 1 d . . .
F12 F 0.2588(5) 0.6503(4) 0.5657(5) 0.132(3) Uani 1 1 d . . .
Cl1 Cl 0.4786(5) 0.5673(4) 0.8602(3) 0.208(2) Uani 1 1 d DU . .
C29 C 0.5176(9) 0.5108(10) 0.7695(8) 0.141(4) Uani 1 1 d DU . .
C30 C 0.5877(11) 0.4270(10) 0.7765(9) 0.143(4) Uani 1 1 d DU . .
H30 H 0.6148 0.3994 0.8269 0.172 Uiso 1 1 calc R . .
C31 C 0.6166(13) 0.3845(12) 0.7003(11) 0.172(5) Uani 1 1 d DU . .
H31 H 0.6601 0.3247 0.7020 0.207 Uiso 1 1 calc R . .
C32 C 0.5842(11) 0.4261(11) 0.6279(9) 0.135(4) Uani 1 1 d DU . .
H32 H 0.6123 0.4016 0.5791 0.162 Uiso 1 1 calc R . .
C33 C 0.5061(14) 0.5084(12) 0.6277(10) 0.172(5) Uani 1 1 d DU . .
H33 H 0.4746 0.5337 0.5780 0.207 Uiso 1 1 calc R . .
C34 C 0.4735(11) 0.5538(10) 0.6987(9) 0.133(4) Uani 1 1 d DU . .
H34 H 0.4243 0.6105 0.6976 0.160 Uiso 1 1 calc R . .
Cl2 Cl -0.0066(10) 1.0004(9) 0.5560(7) 0.159(5) Uani 0.33 1 d PDU . 1
Cl3 Cl -0.2157(13) 1.2078(11) 0.7363(14) 0.298(11) Uani 0.33 1 d PDU A 1
Cl4 Cl 0.0587(8) 0.9499(7) 0.8840(7) 0.137(4) Uani 0.33 1 d PDU B 1
C35 C -0.0051(10) 1.0030(9) 0.6578(9) 0.150(4) Uani 1 1 d DU C 2
H35 H 0.0119 0.9843 0.6049 0.180 Uiso 0.67 1 calc PR C 2
C36 C -0.0871(10) 1.0817(10) 0.6645(10) 0.179(5) Uani 1 1 d DU C 2
H36 H -0.1212 1.1127 0.6176 0.215 Uiso 1 1 calc R C 2
C37 C -0.1146(11) 1.1107(11) 0.7348(11) 0.195(6) Uani 1 1 d DU C 2
H37 H -0.1690 1.1633 0.7383 0.234 Uiso 0.67 1 calc PR C 2
C38 C -0.0695(8) 1.0695(8) 0.8025(9) 0.145(4) Uani 1 1 d DU C 2
H38 H -0.0919 1.0926 0.8532 0.174 Uiso 1 1 calc R C 2
C39 C 0.0153(9) 0.9880(9) 0.7983(8) 0.149(4) Uani 1 1 d DU C 2
H39 H 0.0473 0.9584 0.8465 0.178 Uiso 0.67 1 calc PR C 2
C40 C 0.0516(9) 0.9514(8) 0.7191(7) 0.129(4) Uani 1 1 d DU C 2
H40 H 0.1062 0.8996 0.7122 0.155 Uiso 1 1 calc R C 2

loop_
_atom_site_aniso_label
_atom_site_aniso_U_11
_atom_site_aniso_U_22
_atom_site_aniso_U_33
_atom_site_aniso_U_23
_atom_site_aniso_U_13
_atom_site_aniso_U_12
Se1 0.0507(4) 0.0553(5) 0.0521(5) -0.0160(4) 0.0104(3) -0.0231(3)
Se2 0.0505(4) 0.0519(5) 0.0515(5) -0.0149(4) 0.0057(3) -0.0211(3)
Se3 0.0590(5) 0.0594(5) 0.0547(5) -0.0113(4) 0.0132(4) -0.0197(4)
Se4 0.0570(5) 0.0581(5) 0.0536(5) -0.0184(4) 0.0046(4) -0.0192(4)
S1 0.0793(15) 0.0762(15) 0.0556(13) -0.0180(11) 0.0146(10) -0.0065(11)
S2 0.0506(10) 0.0532(10) 0.0498(10) -0.0132(9) 0.0062(8) -0.0200(8)
S3 0.0531(10) 0.0506(10) 0.0505(11) -0.0107(9) 0.0059(8) -0.0201(8)
S4 0.0818(16) 0.0753(15) 0.0714(15) -0.0102(12) 0.0297(12) -0.0029(12)
S5 0.1011(19) 0.0884(18) 0.0721(16) -0.0441(14) 0.0071(13) -0.0169(14)
C1 0.064(5) 0.061(5) 0.071(5) -0.014(4) -0.002(4) -0.019(4)
C2 0.061(5) 0.072(5) 0.054(5) 0.000(4) 0.007(4) -0.009(4)
C3 0.064(5) 0.059(5) 0.050(4) -0.008(4) 0.007(4) -0.007(4)
C4 0.057(4) 0.054(4) 0.058(5) -0.013(4) 0.007(4) -0.024(3)
C5 0.057(4) 0.049(4) 0.045(4) -0.010(3) 0.005(3) -0.005(3)
C6 0.042(4) 0.048(4) 0.054(4) -0.015(3) 0.003(3) -0.009(3)
C7 0.048(4) 0.058(4) 0.049(4) -0.017(4) 0.002(3) -0.014(3)
C8 0.058(4) 0.047(4) 0.040(4) -0.009(3) 0.002(3) -0.018(3)
C9 0.051(4) 0.051(4) 0.047(4) -0.003(3) 0.002(3) -0.017(3)
C10 0.058(4) 0.052(4) 0.041(4) -0.015(3) 0.000(3) -0.015(3)
C11 0.070(5) 0.053(4) 0.052(5) -0.006(4) 0.005(4) -0.011(4)
C12 0.082(6) 0.049(4) 0.043(4) -0.012(3) 0.003(4) -0.001(4)
C13 0.154(11) 0.098(9) 0.108(9) 0.028(7) 0.067(8) 0.016(8)
C14 0.111(8) 0.078(6) 0.108(8) -0.033(6) -0.011(6) -0.040(6)
Se5 0.0533(5) 0.0586(5) 0.0590(5) -0.0099(4) 0.0126(4) -0.0230(4)
Se6 0.0505(4) 0.0523(5) 0.0529(5) -0.0109(4) 0.0060(3) -0.0196(3)
Se7 0.0661(6) 0.0757(6) 0.0676(6) 0.0014(5) 0.0207(4) -0.0130(4)
Se8 0.0746(6) 0.0637(5) 0.0597(5) -0.0165(4) -0.0035(4) -0.0126(4)
S6 0.105(2) 0.0893(18) 0.0623(14) -0.0210(13) 0.0156(13) -0.0049(14)
S7 0.0512(10) 0.0486(10) 0.0545(11) -0.0076(9) 0.0060(8) -0.0198(8)
S8 0.0483(10) 0.0481(10) 0.0525(11) -0.0109(9) 0.0069(8) -0.0169(8)
S9 0.161(3) 0.163(4) 0.094(2) 0.013(2) 0.070(2) 0.048(3)
S10 0.185(4) 0.101(2) 0.080(2) -0.0472(18) -0.036(2) 0.034(2)
C15 0.078(6) 0.068(6) 0.080(6) -0.006(5) -0.008(5) -0.016(4)
C16 0.075(6) 0.086(6) 0.059(5) -0.002(5) 0.014(4) -0.001(5)
C17 0.064(5) 0.063(5) 0.055(5) -0.001(4) 0.006(4) -0.014(4)
C18 0.069(5) 0.052(5) 0.065(5) -0.002(4) 0.001(4) -0.011(4)
C19 0.053(4) 0.052(4) 0.050(4) -0.005(4) 0.006(3) -0.004(3)
C20 0.057(4) 0.045(4) 0.054(4) -0.012(3) 0.004(3) -0.012(3)
C21 0.050(4) 0.048(4) 0.047(4) -0.004(3) 0.000(3) -0.016(3)
C22 0.051(4) 0.041(4) 0.048(4) -0.006(3) 0.000(3) -0.017(3)
C23 0.055(4) 0.053(4) 0.057(5) -0.009(4) 0.004(3) -0.014(3)
C24 0.058(5) 0.063(5) 0.055(5) -0.007(4) 0.005(4) -0.009(4)
C25 0.082(7) 0.090(7) 0.063(6) -0.008(5) 0.014(5) 0.016(5)
C26 0.104(8) 0.080(7) 0.051(5) -0.029(5) -0.015(5) 0.030(6)
C27 0.113(10) 0.180(15) 0.119(11) 0.054(10) 0.039(8) -0.008(9)
C28 0.148(11) 0.112(9) 0.121(10) -0.046(8) -0.040(9) 0.002(8)
P1 0.0820(17) 0.111(2) 0.0766(18) -0.0257(16) 0.0149(13) -0.0351(15)
F1 0.153(6) 0.147(6) 0.078(4) -0.016(4) 0.019(4) -0.061(5)
F2 0.256(11) 0.124(7) 0.219(10) -0.087(7) 0.051(8) -0.020(7)
F3 0.136(6) 0.359(14) 0.083(5) -0.022(7) 0.023(4) -0.090(8)
F4 0.228(11) 0.134(8) 0.233(12) 0.003(8) 0.019(9) 0.005(7)
F5 0.091(5) 0.321(12) 0.128(6) -0.084(7) 0.024(4) -0.075(6)
F6 0.117(6) 0.278(11) 0.118(6) -0.036(6) 0.017(4) -0.095(7)
P2 0.0654(13) 0.0734(15) 0.0837(16) -0.0253(13) 0.0177(11) -0.0350(11)
F7 0.074(4) 0.102(4) 0.170(6) -0.040(4) 0.032(4) -0.043(3)
F8 0.124(5) 0.179(7) 0.071(4) -0.020(4) 0.005(4) -0.012(5)
F9 0.076(3) 0.104(4) 0.154(5) -0.053(4) 0.043(3) -0.051(3)
F10 0.157(7) 0.215(9) 0.091(5) -0.045(5) -0.010(4) -0.044(6)
F11 0.113(5) 0.083(4) 0.152(6) -0.010(4) 0.029(4) -0.041(3)
F12 0.089(4) 0.074(4) 0.246(9) -0.038(5) 0.040(5) -0.042(3)
Cl1 0.236(5) 0.241(5) 0.188(4) -0.078(4) 0.042(4) -0.132(4)
C29 0.138(8) 0.134(7) 0.164(7) -0.014(6) -0.003(7) -0.058(6)
C30 0.130(8) 0.145(7) 0.164(7) -0.002(6) -0.020(7) -0.050(6)
C31 0.161(9) 0.168(9) 0.195(8) -0.026(7) 0.003(8) -0.043(7)
C32 0.125(8) 0.145(8) 0.149(7) -0.047(7) 0.016(7) -0.049(6)
C33 0.176(9) 0.172(9) 0.178(7) -0.037(7) -0.002(8) -0.047(7)
C34 0.116(7) 0.135(8) 0.157(6) -0.018(6) 0.004(6) -0.043(6)
Cl2 0.165(8) 0.165(8) 0.154(8) 0.006(7) -0.019(7) -0.057(7)
Cl3 0.296(13) 0.298(14) 0.300(14) -0.008(9) -0.002(9) -0.057(9)
Cl4 0.145(7) 0.143(7) 0.125(7) 0.010(6) -0.019(6) -0.033(6)
C35 0.153(8) 0.153(8) 0.166(7) -0.005(7) 0.010(6) -0.094(6)
C36 0.172(9) 0.166(9) 0.213(8) 0.001(8) -0.012(8) -0.074(6)
C37 0.187(9) 0.190(9) 0.218(9) -0.018(7) 0.002(8) -0.057(7)
C38 0.134(8) 0.140(8) 0.179(7) -0.041(7) 0.050(6) -0.067(6)
C39 0.151(8) 0.145(8) 0.165(7) -0.021(7) 0.021(7) -0.066(6)
C40 0.121(7) 0.117(7) 0.161(8) -0.034(6) 0.033(6) -0.050(5)

loop_
_atom_type_symbol
_atom_type_description
_atom_type_scat_dispersion_real
_atom_type_scat_dispersion_imag
_atom_type_scat_source
C C 0.0033 0.0016 'International Tables Vol C Tables 4.2.6.8 and 6.1.1.4'
H H 0.0000 0.0000 'International Tables Vol C Tables 4.2.6.8 and 6.1.1.4'
S S 0.1246 0.1234 'International Tables Vol C Tables 4.2.6.8 and 6.1.1.4'
Se Se -0.0929 2.2259 'International Tables Vol C Tables 4.2.6.8 and 6.1.1.4'
P P 0.1023 0.0942 'International Tables Vol C Tables 4.2.6.8 and 6.1.1.4'
F F 0.0171 0.0103 'International Tables Vol C Tables 4.2.6.8 and 6.1.1.4'
Cl Cl 0.1484 0.1585 'International Tables Vol C Tables 4.2.6.8 and 6.1.1.4'

loop_
_geom_angle_atom_site_label_1
_geom_angle_atom_site_label_2
_geom_angle_atom_site_label_3
_geom_angle
C7 Se1 C9 92.5(3)
C8 Se2 C9 91.6(3)
C10 Se3 C11 93.2(3)
C10 Se4 C12 94.0(3)
C2 S1 C1 101.8(4)
C7 S2 C6 95.5(3)
C8 S3 C6 95.7(3)
C11 S4 C13 102.8(4)
C12 S5 C14 103.6(4)
C3 C1 S1 125.9(7)
C3 C1 H1 117.1
S1 C1 H1 117.1
C4 C2 S1 124.2(7)
C4 C2 H2 117.9
S1 C2 H2 117.9
C1 C3 C5 124.4(7)
C1 C3 H3 117.8
C5 C3 H3 117.8
C2 C4 C5 126.6(7)
C2 C4 H4 116.7
C5 C4 H4 116.7
C6 C5 C3 122.1(7)
C6 C5 C4 120.9(7)
C3 C5 C4 117.0(6)
C5 C6 S2 122.5(5)
C5 C6 S3 123.0(6)
S2 C6 S3 114.6(4)
C8 C7 S2 118.0(5)
C8 C7 Se1 117.9(5)
S2 C7 Se1 124.1(4)
C7 C8 S3 116.2(5)
C7 C8 Se2 121.7(5)
S3 C8 Se2 122.0(4)
C10 C9 Se2 122.3(6)
C10 C9 Se1 121.4(5)
Se2 C9 Se1 116.2(4)
C9 C10 Se4 121.4(6)
C9 C10 Se3 123.1(5)
Se4 C10 Se3 115.5(3)
C12 C11 S4 122.0(6)
C12 C11 Se3 118.8(6)
S4 C11 Se3 118.4(5)
C11 C12 S5 122.4(6)
C11 C12 Se4 118.4(6)
S5 C12 Se4 119.0(5)
S4 C13 H13A 109.5
S4 C13 H13B 109.5
H13A C13 H13B 109.5
S4 C13 H13C 109.5
H13A C13 H13C 109.5
H13B C13 H13C 109.5
S5 C14 H14A 109.5
S5 C14 H14B 109.5
H14A C14 H14B 109.5
S5 C14 H14C 109.5
H14A C14 H14C 109.5
H14B C14 H14C 109.5
C21 Se5 C23 91.8(3)
C22 Se6 C23 90.7(3)
C24 Se7 C25 92.9(4)
C24 Se8 C26 93.2(4)
C16 S6 C15 103.0(5)
C21 S7 C20 95.0(3)
C22 S8 C20 95.2(3)
C27 S9 C25 104.5(5)
C28 S10 C26 101.1(5)
C17 C15 S6 124.2(7)
C17 C15 H15 117.9
S6 C15 H15 117.9
C18 C16 S6 125.2(8)
C18 C16 H16 117.4
S6 C16 H16 117.4
C15 C17 C19 123.8(8)
C15 C17 H17 118.1
C19 C17 H17 118.1
C16 C18 C19 124.8(8)
C16 C18 H18 117.6
C19 C18 H18 117.6
C20 C19 C18 121.9(7)
C20 C19 C17 119.2(7)
C18 C19 C17 118.9(7)
C19 C20 S7 123.2(6)
C19 C20 S8 120.6(6)
S7 C20 S8 116.2(4)
C22 C21 S7 117.3(6)
C22 C21 Se5 119.2(5)
S7 C21 Se5 123.6(4)
C21 C22 S8 116.4(5)
C21 C22 Se6 120.5(6)
S8 C22 Se6 123.2(4)
C24 C23 Se5 122.6(6)
C24 C23 Se6 119.5(6)
Se5 C23 Se6 117.9(4)
C23 C24 Se8 124.4(6)
C23 C24 Se7 120.7(6)
Se8 C24 Se7 114.9(4)
C26 C25 S9 126.4(8)
C26 C25 Se7 120.0(7)
S9 C25 Se7 113.3(7)
C25 C26 S10 126.0(8)
C25 C26 Se8 118.2(7)
S10 C26 Se8 115.6(7)
S9 C27 H27A 109.5
S9 C27 H27B 109.5
H27A C27 H27B 109.5
S9 C27 H27C 109.5
H27A C27 H27C 109.5
H27B C27 H27C 109.5
S10 C28 H28A 109.5
S10 C28 H28B 109.5
H28A C28 H28B 109.5
S10 C28 H28C 109.5
H28A C28 H28C 109.5
H28B C28 H28C 109.5
F2 P1 F6 95.0(6)
F2 P1 F4 177.3(7)
F6 P1 F4 87.0(6)
F2 P1 F3 89.0(6)
F6 P1 F3 89.2(4)
F4 P1 F3 89.2(6)
F2 P1 F1 92.3(5)
F6 P1 F1 91.5(4)
F4 P1 F1 89.5(5)
F3 P1 F1 178.4(6)
F2 P1 F5 90.9(6)
F6 P1 F5 174.0(6)
F4 P1 F5 87.1(6)
F3 P1 F5 89.8(4)
F1 P1 F5 89.3(4)
F12 P2 F8 91.6(5)
F12 P2 F11 179.5(5)
F8 P2 F11 88.9(4)
F12 P2 F10 88.3(5)
F8 P2 F10 179.0(4)
F11 P2 F10 91.2(5)
F12 P2 F9 89.2(3)
F8 P2 F9 89.0(4)
F11 P2 F9 90.9(3)
F10 P2 F9 90.0(4)
F12 P2 F7 91.2(3)
F8 P2 F7 91.3(4)
F11 P2 F7 88.8(3)
F10 P2 F7 89.8(4)
F9 P2 F7 179.6(5)
C34 C29 C30 125.6(13)
C34 C29 Cl1 117.0(12)
C30 C29 Cl1 117.5(12)
C29 C30 C31 114.9(14)
C29 C30 H30 122.6
C31 C30 H30 122.6
C32 C31 C30 123.1(15)
C32 C31 H31 118.4
C30 C31 H31 118.4
C31 C32 C33 117.3(14)
C31 C32 H32 121.4
C33 C32 H32 121.4
C34 C33 C32 122.5(15)
C34 C33 H33 118.8
C32 C33 H33 118.8
C29 C34 C33 116.0(14)
C29 C34 H34 122.0
C33 C34 H34 122.0
C40 C35 C36 127.3(14)
C40 C35 H35 116.4
C36 C35 H35 116.4
C37 C36 C35 119.6(16)
C37 C36 H36 120.2
C35 C36 H36 120.2
C36 C37 C38 122.6(16)
C36 C37 H37 118.7
C38 C37 H37 118.7
C37 C38 C39 119.5(14)
C37 C38 H38 120.3
C39 C38 H38 120.3
C38 C39 C40 120.8(12)
C38 C39 H39 119.6
C40 C39 H39 119.6
C35 C40 C39 110.3(13)
C35 C40 H40 124.9
C39 C40 H40 124.9

loop_
_geom_bond_atom_site_label_1
_geom_bond_atom_site_label_2
_geom_bond_distance
_geom_bond_site_symmetry_2
Se1 C7 1.870(7) .
Se1 C9 1.907(7) .
Se2 C8 1.858(6) .
Se2 C9 1.887(7) .
Se3 C10 1.880(7) .
Se3 C11 1.901(8) .
Se4 C10 1.875(7) .
Se4 C12 1.885(8) .
S1 C2 1.717(9) .
S1 C1 1.720(8) .
S2 C7 1.736(7) .
S2 C6 1.755(7) .
S3 C8 1.751(7) .
S3 C6 1.756(7) .
S4 C11 1.759(8) .
S4 C13 1.776(11) .
S5 C12 1.755(8) .
S5 C14 1.765(10) .
C1 C3 1.356(10) .
C1 H1 0.9300 .
C2 C4 1.343(10) .
C2 H2 0.9300 .
C3 C5 1.449(11) .
C3 H3 0.9300 .
C4 C5 1.459(10) .
C4 H4 0.9300 .
C5 C6 1.360(9) .
C7 C8 1.366(10) .
C9 C10 1.384(10) .
C11 C12 1.362(11) .
C13 H13A 0.9600 .
C13 H13B 0.9600 .
C13 H13C 0.9600 .
C14 H14A 0.9600 .
C14 H14B 0.9600 .
C14 H14C 0.9600 .
Se5 C21 1.868(7) .
Se5 C23 1.881(7) .
Se6 C22 1.870(7) .
Se6 C23 1.909(7) .
Se7 C24 1.892(8) .
Se7 C25 1.893(11) .
Se8 C24 1.881(8) .
Se8 C26 1.912(10) .
S6 C16 1.693(10) .
S6 C15 1.706(10) .
S7 C21 1.728(7) .
S7 C20 1.738(7) .
S8 C22 1.733(7) .
S8 C20 1.739(7) .
S9 C27 1.644(12) .
S9 C25 1.774(10) .
S10 C28 1.751(12) .
S10 C26 1.758(10) .
C15 C17 1.357(12) .
C15 H15 0.9300 .
C16 C18 1.334(11) .
C16 H16 0.9300 .
C17 C19 1.455(11) .
C17 H17 0.9300 .
C18 C19 1.428(11) .
C18 H18 0.9300 .
C19 C20 1.410(10) .
C21 C22 1.390(10) .
C23 C24 1.382(11) .
C25 C26 1.330(15) .
C27 H27A 0.9600 .
C27 H27B 0.9600 .
C27 H27C 0.9600 .
C28 H28A 0.9600 .
C28 H28B 0.9600 .
C28 H28C 0.9600 .
P1 F2 1.507(9) .
P1 F6 1.540(7) .
P1 F4 1.562(10) .
P1 F3 1.572(8) .
P1 F1 1.573(6) .
P1 F5 1.573(7) .
P2 F12 1.561(6) .
P2 F8 1.571(6) .
P2 F11 1.576(6) .
P2 F10 1.587(7) .
P2 F9 1.594(5) .
P2 F7 1.600(6) .
Cl1 C29 1.757(13) .
C29 C34 1.350(14) .
C29 C30 1.357(14) .
C30 C31 1.435(15) .
C30 H30 0.9300 .
C31 C32 1.321(14) .
C31 H31 0.9300 .
C32 C33 1.397(14) .
C32 H32 0.9300 .
C33 C34 1.388(14) .
C33 H33 0.9300 .
C34 H34 0.9300 .
Cl2 Cl2 1.83(2) 2_576
C35 C40 1.339(13) .
C35 C36 1.398(14) .
C35 H35 0.9300 .
C36 C37 1.266(15) .
C36 H36 0.9300 .
C37 C38 1.306(15) .
C37 H37 0.9300 .
C38 C39 1.443(13) .
C38 H38 0.9300 .
C39 C40 1.462(13) .
C39 H39 0.9300 .
C40 H40 0.9300 .
